data_2204198
loop_
_publ_author_name
'Shan Gao'
'Li-Hua Huo'
'Zhu-Yan Zhang'
'Hui Zhao'
'Jing-Gui Zhao'

_publ_section_title
;Bis(glycolato-\k^2^<i>O,O</i>')(1,10-phenanthroline-\k^2^<i>N,N</i>')zinc(II)
 dihydrate
;
_journal_issue 9
_journal_name_full 'Acta Crystallographica Section E'
_journal_page_first m1278
_journal_page_last m1280
_journal_paper_doi 10.1107/S1600536804019774
_journal_volume 60
_journal_year 2004
_chemical_formula_iupac '[Zn (C2 H3 O3)2 (C12 H8 N2)], 2H2 O'
_chemical_formula_moiety 'C16 H14 N2 O6 Zn, 2H2 O'
_chemical_formula_sum 'C16 H18 N2 O8 Zn'
_chemical_formula_weight 431.71
_chemical_name_systematic
;
Bis(glycolato-\k^2^O,O')(1,10-phenanthroline-\k^2^N,N')zinc(II) dihydrate
;
_space_group_IT_number 15
_symmetry_cell_setting monoclinic
_symmetry_space_group_name_Hall '-C 2yc'
_symmetry_space_group_name_H-M 'C 1 2/c 1'
_atom_sites_solution_hydrogens geom
_atom_sites_solution_primary direct
_atom_sites_solution_secondary difmap
_cell_angle_alpha 90.00
_cell_angle_beta 109.588(4)
_cell_angle_gamma 90.00
_cell_formula_units_Z 4
_cell_length_a 8.2827(9)
_cell_length_b 24.480(4)
_cell_length_c 9.1094(8)
_cell_measurement_reflns_used 6065
_cell_measurement_temperature 293(2)
_cell_measurement_theta_max 27.4
_cell_measurement_theta_min 3.6
_cell_volume 1740.1(4)
_computing_cell_refinement RAPID-AUTO
_computing_data_collection 'RAPID-AUTO (Rigaku, 1998)'
_computing_data_reduction 'CrystalStructure (Rigaku/MSC, 2002)'
_computing_molecular_graphics 'ORTEPII (Johnson, 1976)'
_computing_publication_material SHELXL97
_computing_structure_refinement 'SHELXL97 (Sheldrick, 1997)'
_computing_structure_solution 'SHELXS97 (Sheldrick, 1997)'
_diffrn_ambient_temperature 293(2)
_diffrn_detector_area_resol_mean 10
_diffrn_measured_fraction_theta_full 0.998
_diffrn_measured_fraction_theta_max 0.998
_diffrn_measurement_device_type 'Rigaku R-AXIS RAPID'
_diffrn_measurement_method \w
_diffrn_radiation_monochromator graphite
_diffrn_radiation_source 'fine-focus sealed tube'
_diffrn_radiation_type MoK\a
_diffrn_radiation_wavelength 0.71073
_diffrn_reflns_av_R_equivalents 0.0428
_diffrn_reflns_av_sigmaI/netI 0.0325
_diffrn_reflns_limit_h_max 10
_diffrn_reflns_limit_h_min -10
_diffrn_reflns_limit_k_max 31
_diffrn_reflns_limit_k_min -31
_diffrn_reflns_limit_l_max 11
_diffrn_reflns_limit_l_min -11
_diffrn_reflns_number 8212
_diffrn_reflns_theta_full 27.48
_diffrn_reflns_theta_max 27.5
_diffrn_reflns_theta_min 3.3
_diffrn_standards_decay_% 0
_diffrn_standards_interval_count 0
_diffrn_standards_interval_time 0
_diffrn_standards_number 0
_exptl_absorpt_coefficient_mu 1.461
_exptl_absorpt_correction_T_max 0.771
_exptl_absorpt_correction_T_min 0.593
_exptl_absorpt_correction_type multi-scan
_exptl_absorpt_process_details '(ABSCOR; Higashi, 1995)'
_exptl_crystal_colour Colorless
_exptl_crystal_density_diffrn 1.648
_exptl_crystal_density_method 'not measured'
_exptl_crystal_description Prism
_exptl_crystal_F_000 888
_exptl_crystal_size_max 0.39
_exptl_crystal_size_mid 0.25
_exptl_crystal_size_min 0.18
_refine_diff_density_max 0.412
_refine_diff_density_min -0.314
_refine_ls_extinction_method none
_refine_ls_goodness_of_fit_ref 1.07
_refine_ls_hydrogen_treatment mixed
_refine_ls_matrix_type full
_refine_ls_number_parameters 126
_refine_ls_number_reflns 1999
_refine_ls_number_restraints 4
_refine_ls_restrained_S_all 1.07
_refine_ls_R_factor_all 0.056
_refine_ls_R_factor_gt 0.039
_refine_ls_shift/su_max 0.001
_refine_ls_shift/su_mean 0.000
_refine_ls_structure_factor_coef Fsqd
_refine_ls_weighting_details 'calc w = 1/[\s^2^(Fo^2^)+(0.0474P)^2^+0.5291P] where P = (Fo^2^+2Fc^2^)/3'
_refine_ls_weighting_scheme calc
_refine_ls_wR_factor_gt 0.082
_refine_ls_wR_factor_ref 0.087
_reflns_number_gt 1625
_reflns_number_total 1999
_reflns_threshold_expression I>2\s(I)
_cod_data_source_file lh6255.cif
_cod_data_source_block I
_cod_depositor_comments
;
The following automatic conversions were performed:
'_exptl_absorpt_correction_type' value 'Multi-scan' changed to
'multi-scan' according to
'/home/saulius/struct/CIF-dictionaries/cif_core.dic' dictionary named
'cif_core.dic' version 2.4.1 from 2010-06-29.

Automatic conversion script
Id: cif_fix_enum 1527 2010-12-29 10:47:43Z saulius 

The following automatic conversions were performed:

'_exptl_absorpt_correction_type' value 'Multi-scan' changed to
'multi-scan' according to
/home/saulius/struct/CIF-dictionaries/cif_core.dic dictionary named
'cif_core.dic' version 2.4.1 from 2010-06-29.

Automatic conversion script
Id: cif_fix_values 1715 2011-07-08 13:25:40Z adriana 
;
_cod_original_sg_symbol_H-M 'C 2/c'
_cod_database_code 2204198
_cod_database_fobs_code 2204198

loop_
_symmetry_equiv_pos_as_xyz
'x, y, z'
'-x, y, -z+1/2'
'x+1/2, y+1/2, z'
'-x+1/2, y+1/2, -z+1/2'
'-x, -y, -z'
'x, -y, z-1/2'
'-x+1/2, -y+1/2, -z'
'x+1/2, -y+1/2, z-1/2'

loop_
_atom_site_label
_atom_site_fract_x
_atom_site_fract_y
_atom_site_fract_z
_atom_site_U_iso_or_equiv
_atom_site_adp_type
_atom_site_calc_flag
_atom_site_refinement_flags
_atom_site_occupancy
_atom_site_type_symbol
Zn1 0.5000 0.350674(15) 0.7500 0.03140(14) Uani d S 1 Zn
N1 0.6293(3) 0.41833(8) 0.6921(2) 0.0366(5) Uani d . 1 N
O1 0.3222(2) 0.33661(7) 0.5358(2) 0.0402(4) Uani d . 1 O
O2 0.2569(3) 0.29526(8) 0.3085(2) 0.0539(5) Uani d . 1 O
O3 0.6282(2) 0.29339(7) 0.6466(2) 0.0423(4) Uani d D 1 O
O1W -0.0277(4) 0.37097(12) 0.4280(4) 0.0930(9) Uani d D 1 O
C1 0.7541(4) 0.41763(12) 0.6316(3) 0.0462(6) Uani d . 1 C
C2 0.8253(4) 0.46560(14) 0.5964(3) 0.0573(8) Uani d . 1 C
C3 0.7688(4) 0.51427(13) 0.6263(3) 0.0583(8) Uani d . 1 C
C4 0.6356(4) 0.51724(11) 0.6886(3) 0.0484(7) Uani d . 1 C
C5 0.5688(3) 0.46728(9) 0.7192(3) 0.0379(6) Uani d . 1 C
C6 0.5642(4) 0.56665(11) 0.7212(3) 0.0614(9) Uani d . 1 C
C7 0.3557(3) 0.30433(9) 0.4426(3) 0.0363(5) Uani d . 1 C
C8 0.5273(4) 0.27643(11) 0.4950(3) 0.0482(7) Uani d . 1 C
H1 0.7958 0.3841 0.6119 0.055 Uiso calc R 1 H
H2 0.9116 0.4637 0.5525 0.069 Uiso calc R 1 H
H3 0.8181 0.5462 0.6055 0.070 Uiso calc R 1 H
H6 0.6080 0.5998 0.7018 0.074 Uiso calc R 1 H
H8A 0.5109 0.2372 0.4944 0.058 Uiso calc R 1 H
H8B 0.5872 0.2848 0.4226 0.058 Uiso calc R 1 H
H10 0.681(4) 0.2675(9) 0.703(3) 0.063 Uiso d D 1 H
H1W 0.0723 0.3572 0.4616 0.139 Uiso d RD 1 H
H2W -0.0927 0.3496 0.3600 0.139 Uiso d RD 1 H

loop_
_atom_site_aniso_label
_atom_site_aniso_U_11
_atom_site_aniso_U_22
_atom_site_aniso_U_33
_atom_site_aniso_U_12
_atom_site_aniso_U_13
_atom_site_aniso_U_23
Zn1 0.0344(2) 0.0296(2) 0.0273(2) 0.000 0.00650(15) 0.000
N1 0.0395(11) 0.0384(11) 0.0290(10) -0.0045(9) 0.0078(9) 0.0002(8)
O1 0.0355(9) 0.0442(10) 0.0352(9) 0.0037(7) 0.0043(8) -0.0052(7)
O2 0.0663(13) 0.0431(10) 0.0356(10) -0.0009(9) -0.0048(9) -0.0073(8)
O3 0.0479(11) 0.0386(10) 0.0350(9) 0.0110(8) 0.0067(8) 0.0021(7)
O1W 0.0634(16) 0.0872(18) 0.121(2) 0.0158(14) 0.0220(16) -0.0201(18)
C1 0.0447(15) 0.0532(16) 0.0386(13) -0.0087(12) 0.0109(12) -0.0022(12)
C2 0.0478(17) 0.080(2) 0.0429(16) -0.0217(16) 0.0137(14) 0.0049(15)
C3 0.064(2) 0.0555(19) 0.0454(16) -0.0252(16) 0.0053(15) 0.0076(14)
C4 0.0612(18) 0.0370(14) 0.0322(13) -0.0122(12) -0.0040(13) 0.0049(11)
C5 0.0471(14) 0.0325(12) 0.0238(11) -0.0043(10) -0.0020(10) 0.0017(9)
C6 0.082(2) 0.0307(13) 0.0497(18) -0.0105(13) -0.0071(16) 0.0054(12)
C7 0.0460(14) 0.0261(11) 0.0338(12) -0.0077(10) 0.0093(11) -0.0003(9)
C8 0.0621(18) 0.0451(15) 0.0332(12) 0.0157(13) 0.0103(12) -0.0006(11)

loop_
_atom_type_symbol
_atom_type_description
_atom_type_scat_dispersion_real
_atom_type_scat_dispersion_imag
_atom_type_scat_source
C C 0.0033 0.0016 'International Tables Vol C Tables 4.2.6.8 and 6.1.1.4'
H H 0.0000 0.0000 'International Tables Vol C Tables 4.2.6.8 and 6.1.1.4'
N N 0.0061 0.0033 'International Tables Vol C Tables 4.2.6.8 and 6.1.1.4'
O O 0.0106 0.0060 'International Tables Vol C Tables 4.2.6.8 and 6.1.1.4'
Zn Zn 0.2839 1.4301 'International Tables Vol C Tables 4.2.6.8 and 6.1.1.4'

loop_
_geom_angle_atom_site_label_1
_geom_angle_atom_site_label_2
_geom_angle_atom_site_label_3
_geom_angle_site_symmetry_1
_geom_angle_site_symmetry_3
_geom_angle
_geom_angle_publ_flag
N1 Zn1 N1 . 2_656 78.10(10) yes
N1 Zn1 O3 . 2_656 167.08(7) yes
N1 Zn1 O3 . . 92.02(8) yes
O1 Zn1 N1 2_656 . 96.10(7) yes
O1 Zn1 N1 . 2_656 96.10(7) no
O1 Zn1 O1 . 2_656 160.60(10) yes
O1 Zn1 O3 . . 77.06(7) yes
O1 Zn1 O3 . 2_656 90.27(7) yes
O1 Zn1 N1 2_656 2_656 98.95(7) yes
O1 Zn1 O3 2_656 2_656 77.06(7) no
O1 Zn1 O3 2_656 . 90.27(7) no
O3 Zn1 O3 2_656 . 98.90(10) yes
Zn1 O3 H10 . . 117(2) no
N1 Zn1 O3 2_656 2_656 92.02(8) no
N1 Zn1 O3 2_656 . 167.08(7) yes
N1 C1 C2 . . 122.2(3) no
N1 C1 H1 . . 118.9 no
N1 C5 C4 . . 122.6(3) no
N1 C5 C5 . 2_656 117.70(10) no
O1 C7 C8 . . 118.1(2) no
O2 C7 O1 . . 123.7(3) no
O2 C7 C8 . . 118.2(2) no
O3 C8 C7 . . 111.2(2) no
O3 C8 H8A . . 109.4 no
O3 C8 H8B . . 109.4 no
C1 N1 C5 . . 118.4(2) no
C1 N1 Zn1 . . 128.3(2) no
C1 C2 H2 . . 120.1 no
C2 C1 H1 . . 118.9 no
C2 C3 C4 . . 120.3(3) no
C2 C3 H3 . . 119.9 no
C3 C2 C1 . . 119.8(3) no
C3 C2 H2 . . 120.1 no
C3 C4 C5 . . 116.7(3) no
C3 C4 C6 . . 124.6(3) no
C4 C3 H3 . . 119.9 no
C4 C5 C5 . 2_656 119.7(2) no
C4 C6 H6 . . 119.2 no
C5 N1 Zn1 . . 113.3(2) no
C5 C4 C6 . . 118.6(3) no
C6 C6 C4 2_656 . 121.6(2) no
C6 C6 H6 2_656 . 119.2 no
C7 O1 Zn1 . . 120.0(2) no
C7 C8 H8A . . 109.4 no
C7 C8 H8B . . 109.4 no
C8 O3 Zn1 . . 113.6(2) no
C8 O3 H10 . . 113(2) no
H1W O1W H2W . . 108.8 no
H8A C8 H8B . . 108.0 no

loop_
_geom_bond_atom_site_label_1
_geom_bond_atom_site_label_2
_geom_bond_site_symmetry_2
_geom_bond_distance
_geom_bond_publ_flag
Zn1 N1 . 2.132(2) yes
Zn1 O1 . 2.042(2) yes
Zn1 O3 . 2.157(2) yes
O1 C7 . 1.257(3) yes
O2 C7 . 1.242(3) yes
Zn1 N1 2_656 2.132(2) no
Zn1 O1 2_656 2.042(2) no
Zn1 O3 2_656 2.157(2) no
N1 C1 . 1.324(3) no
N1 C5 . 1.353(3) no
O3 C8 . 1.416(3) no
O3 H10 . 0.84(3) no
O1W H1W . 0.8500 no
O1W H2W . 0.8500 no
C1 C2 . 1.399(4) no
C1 H1 . 0.9300 no
C2 C3 . 1.341(5) no
C2 H2 . 0.9300 no
C3 C4 . 1.401(4) no
C3 H3 . 0.9300 no
C4 C5 . 1.408(3) no
C4 C6 . 1.421(4) no
C5 C5 2_656 1.430(5) no
C6 C6 2_656 1.335(7) no
C6 H6 . 0.9300 no
C7 C8 . 1.504(4) no
C8 H8A . 0.9700 no
C8 H8B . 0.9700 no

loop_
_geom_hbond_atom_site_label_D
_geom_hbond_atom_site_label_H
_geom_hbond_atom_site_label_A
_geom_hbond_site_symmetry_A
_geom_hbond_distance_DH
_geom_hbond_distance_HA
_geom_hbond_distance_DA
_geom_hbond_angle_DHA
_geom_hbond_publ_flag
O1W H1W O1 . 0.85 2.01 2.857(3) 171 yes
O1W H2W O2 2 0.85 2.14 2.989(4) 179 yes
O3 H10 O2 8_556 0.84(3) 1.81(3) 2.639(3) 169(3) yes

loop_
_geom_torsion_atom_site_label_1
_geom_torsion_atom_site_label_2
_geom_torsion_atom_site_label_3
_geom_torsion_atom_site_label_4
_geom_torsion_site_symmetry_1
_geom_torsion_site_symmetry_4
_geom_torsion
_geom_torsion_publ_flag
Zn1 N1 C1 C2 . . 178.69(19) no
Zn1 N1 C5 C4 . . -179.80(19) no
Zn1 N1 C5 C5 . 2_656 0.0(3) no
Zn1 O1 C7 O2 . . -177.24(18) no
Zn1 O1 C7 C8 . . 0.9(3) no
Zn1 O3 C8 C7 . . 1.5(3) no
N1 Zn1 N1 C1 2_656 . -178.3(3) no
N1 Zn1 N1 C5 2_656 . 0.00(12) no
N1 Zn1 O1 C7 . . 90.03(18) no
N1 Zn1 O1 C7 2_656 . 168.88(18) no
N1 Zn1 O3 C8 . . -99.63(18) no
N1 Zn1 O3 C8 2_656 . -60.0(4) no
N1 C1 C2 C3 . . 1.1(4) no
O1 Zn1 N1 C1 . . -83.9(2) no
O1 Zn1 N1 C1 2_656 . 83.8(2) no
O1 Zn1 N1 C5 . . 94.40(16) no
O1 Zn1 N1 C5 2_656 . -97.90(16) no
O1 Zn1 O1 C7 2_656 . -50.39(17) no
O1 Zn1 O3 C8 . . -0.91(17) no
O1 Zn1 O3 C8 2_656 . 164.25(18) no
O1 C7 C8 O3 . . -1.6(3) no
O2 C7 C8 O3 . . 176.6(2) no
O3 Zn1 N1 C1 2_656 . 141.0(3) no
O3 Zn1 N1 C1 . . -6.7(2) no
O3 Zn1 N1 C5 2_656 . -40.7(4) no
O3 Zn1 N1 C5 . . 171.61(16) no
O3 Zn1 O1 C7 2_656 . -99.06(18) no
O3 Zn1 O1 C7 . . 0.00(17) no
O3 Zn1 O3 C8 2_656 . 87.31(18) no
C1 N1 C5 C4 . . -1.3(4) no
C1 N1 C5 C5 . 2_656 178.5(2) no
C1 C2 C3 C4 . . -1.7(5) no
C2 C3 C4 C5 . . 0.9(4) no
C2 C3 C4 C6 . . -178.6(3) no
C3 C4 C5 N1 . . 0.6(4) no
C3 C4 C5 C5 . 2_656 -179.2(3) no
C3 C4 C6 C6 . 2_656 179.2(3) no
C5 N1 C1 C2 . . 0.5(4) no
C5 C4 C6 C6 . 2_656 -0.3(5) no
C6 C4 C5 N1 . . -179.8(2) no
C6 C4 C5 C5 . 2_656 0.4(4) no
